data_7049627
loop_
_publ_author_name
'Tong, Wen Quan'
'Liu, WeiNi'
'Ma, Lu-Lu'
'Wang, Yao'
'Wang, Jiao-Min'
'Wang, Yao-Yu'
'Hou, Lei'

_publ_section_title
;
 Five new 3D transition MOFs based on
 1-(3,5-dicarboxylatobenzyl)-3,5-pyrazole dicarboxylic acid displaying the
 unique luminescent sensing towards Fe3+ and magnetic properties
;
_journal_name_full 'Dalton Transactions'
_journal_paper_doi 10.1039/C9DT00933G
_journal_year 2019
_chemical_formula_sum 'C448 H320 Cu64 N64 O320'
_chemical_formula_weight 15786.22
_space_group_crystal_system orthorhombic
_space_group_IT_number 70
_space_group_name_Hall '-F 2uv 2vw'
_space_group_name_H-M_alt 'F d d d'
_symmetry_space_group_name_Hall '-F 2uv 2vw'
_symmetry_space_group_name_H-M 'F d d d :2'
_atom_sites_solution_hydrogens mixed
_audit_creation_method SHELXL-2014/7
_audit_update_record
;
2019-04-05 deposited with the CCDC.    2019-04-09 downloaded from the CCDC.
;
_cell_angle_alpha 90
_cell_angle_beta 90
_cell_angle_gamma 90
_cell_formula_units_Z 1
_cell_length_a 15.339(3)
_cell_length_b 30.839(7)
_cell_length_c 32.070(7)
_cell_measurement_reflns_used 3191
_cell_measurement_temperature 296(2)
_cell_measurement_theta_max 26.56
_cell_measurement_theta_min 2.54
_cell_volume 15170(6)
_computing_cell_refinement 'Bruker SAINT'
_computing_data_collection 'Bruker APEX2'
_computing_data_reduction 'Bruker SAINT'
_computing_molecular_graphics 'Bruker SHELXTL'
_computing_publication_material 'Bruker SHELXTL'
_computing_structure_refinement 'SHELXL-2014/7 (Sheldrick, 2014)'
_computing_structure_solution 'SHELXS-97 (Sheldrick 2008)'
_diffrn_ambient_temperature 296(2)
_diffrn_measured_fraction_theta_full 0.995
_diffrn_measured_fraction_theta_max 0.995
_diffrn_measurement_device_type 'Bruker APEX-II CCD'
_diffrn_radiation_type MoK\a
_diffrn_radiation_wavelength 0.71073
_diffrn_reflns_av_R_equivalents 0.0607
_diffrn_reflns_av_unetI/netI 0.0468
_diffrn_reflns_Laue_measured_fraction_full 0.995
_diffrn_reflns_Laue_measured_fraction_max 0.995
_diffrn_reflns_limit_h_max 17
_diffrn_reflns_limit_h_min -18
_diffrn_reflns_limit_k_max 34
_diffrn_reflns_limit_k_min -38
_diffrn_reflns_limit_l_max 39
_diffrn_reflns_limit_l_min -39
_diffrn_reflns_number 19744
_diffrn_reflns_point_group_measured_fraction_full 0.995
_diffrn_reflns_point_group_measured_fraction_max 0.995
_diffrn_reflns_theta_full 25.242
_diffrn_reflns_theta_max 25.998
_diffrn_reflns_theta_min 2.414
_exptl_absorpt_coefficient_mu 2.297
_exptl_absorpt_correction_T_max 0.813
_exptl_absorpt_correction_T_min 0.759
_exptl_absorpt_correction_type multi-scan
_exptl_absorpt_process_details SADABS
_exptl_crystal_colour BLUE
_exptl_crystal_density_diffrn 1.728
_exptl_crystal_description BLOCK
_exptl_crystal_F_000 7872
_exptl_crystal_size_max 0.150
_exptl_crystal_size_mid 0.100
_exptl_crystal_size_min 0.090
_refine_diff_density_max 0.654
_refine_diff_density_min -0.682
_refine_diff_density_rms 0.121
_refine_ls_extinction_method none
_refine_ls_goodness_of_fit_ref 1.022
_refine_ls_hydrogen_treatment constr
_refine_ls_matrix_type full
_refine_ls_number_parameters 253
_refine_ls_number_reflns 3714
_refine_ls_number_restraints 12
_refine_ls_restrained_S_all 1.022
_refine_ls_R_factor_all 0.0529
_refine_ls_R_factor_gt 0.0431
_refine_ls_shift/su_max 0.001
_refine_ls_shift/su_mean 0.000
_refine_ls_structure_factor_coef Fsqd
_refine_ls_weighting_details 'w=1/[\s^2^(Fo^2^)+(0.0454P)^2^+289.4903P] where P=(Fo^2^+2Fc^2^)/3'
_refine_ls_weighting_scheme calc
_refine_ls_wR_factor_gt 0.1064
_refine_ls_wR_factor_ref 0.1119
_reflns_Friedel_coverage 0.000
_reflns_number_gt 3166
_reflns_number_total 3714
_reflns_threshold_expression 'I > 2\s(I)'
_cod_data_source_file c9dt00933g2.cif
_cod_data_source_block 5(Cu)
_cod_depositor_comments
;
The following automatic conversions were performed:

'_exptl_absorpt_correction_type' value 'MULTI-SCAN' changed to
'multi-scan' according to
/home/data/users/saulius/crontab/automatic-downloads/rss-feeds/RSC/lib/dictionaries/cif_core.dic
dictionary named 'cif_core.dic' version 2.4.2 from 2011-04-26.

Automatic conversion script
Id: cif_fix_values 4973 2017-02-22 13:04:09Z antanas 
;
_cod_original_cell_volume 15171(6)
_cod_database_code 7049627
_shelx_shelxl_version_number 2014/7
_shelx_space_group_comment
;
The symmetry employed for this shelxl refinement is uniquely defined
by the following loop, which should always be used as a source of
symmetry information in preference to the above space-group names.
They are only intended as comments.
;
_shelx_estimated_absorpt_t_min 0.724
_shelx_estimated_absorpt_t_max 0.820

loop_
_space_group_symop_operation_xyz
'x, y, z'
'-x+3/4, -y+3/4, z'
'-x+3/4, y, -z+3/4'
'x, -y+3/4, -z+3/4'
'x, y+1/2, z+1/2'
'-x+3/4, -y+5/4, z+1/2'
'-x+3/4, y+1/2, -z+5/4'
'x, -y+5/4, -z+5/4'
'x+1/2, y, z+1/2'
'-x+5/4, -y+3/4, z+1/2'
'-x+5/4, y, -z+5/4'
'x+1/2, -y+3/4, -z+5/4'
'x+1/2, y+1/2, z'
'-x+5/4, -y+5/4, z'
'-x+5/4, y+1/2, -z+3/4'
'x+1/2, -y+5/4, -z+3/4'
'-x, -y, -z'
'x-3/4, y-3/4, -z'
'x-3/4, -y, z-3/4'
'-x, y-3/4, z-3/4'
'-x, -y+1/2, -z+1/2'
'x-3/4, y-1/4, -z+1/2'
'x-3/4, -y+1/2, z-1/4'
'-x, y-1/4, z-1/4'
'-x+1/2, -y, -z+1/2'
'x-1/4, y-3/4, -z+1/2'
'x-1/4, -y, z-1/4'
'-x+1/2, y-3/4, z-1/4'
'-x+1/2, -y+1/2, -z'
'x-1/4, y-1/4, -z'
'x-1/4, -y+1/2, z-3/4'
'-x+1/2, y-1/4, z-3/4'

loop_
_atom_site_label
_atom_site_type_symbol
_atom_site_fract_x
_atom_site_fract_y
_atom_site_fract_z
_atom_site_U_iso_or_equiv
_atom_site_adp_type
_atom_site_occupancy
_atom_site_site_symmetry_order
_atom_site_calc_flag
_atom_site_refinement_flags_posn
_atom_site_refinement_flags_adp
Cu1 Cu 0.48073(3) 0.72840(2) 0.21586(2) 0.00673(14) Uani 1 1 d . .
Cu2 Cu 0.50986(3) 0.55804(2) 0.50477(2) 0.01172(15) Uani 1 1 d . .
O9 O 0.63279(18) 0.57333(9) 0.50635(9) 0.0116(6) Uani 1 1 d . .
H9A H 0.6610 0.5500 0.5106 0.017 Uiso 1 1 d R U
H9B H 0.6560 0.5859 0.4856 0.017 Uiso 1 1 d R U
O5 O 0.22542(18) 0.54689(9) 0.18618(9) 0.0113(6) Uani 1 1 d . .
O4 O 0.49903(19) 0.56546(9) 0.44629(9) 0.0124(6) Uani 1 1 d . .
O6 O 0.30183(19) 0.53768(10) 0.12792(9) 0.0147(6) Uani 1 1 d . .
O2 O 0.5177(3) 0.71515(10) 0.31098(10) 0.0280(8) Uani 1 1 d . U
O8 O 0.6096(2) 0.48905(12) 0.26698(10) 0.0254(8) Uani 1 1 d . .
N1 N 0.4329(2) 0.52155(11) 0.25366(10) 0.0068(7) Uani 1 1 d . .
N2 N 0.3561(2) 0.52847(11) 0.23466(10) 0.0096(7) Uani 1 1 d . .
O10 O 0.4445(2) 0.68935(13) 0.16468(11) 0.0333(9) Uani 1 1 d . .
H10A H 0.4227 0.6656 0.1732 0.050 Uiso 1 1 d R U
H10B H 0.4087 0.7026 0.1490 0.050 Uiso 1 1 d R U
O1 O 0.4852(3) 0.67878(11) 0.25375(10) 0.0341(10) Uani 1 1 d . .
O3 O 0.5211(3) 0.63691(11) 0.44731(11) 0.0348(10) Uani 1 1 d . .
O7 O 0.6423(2) 0.52510(14) 0.20922(11) 0.0347(10) Uani 1 1 d . .
C1 C 0.4998(3) 0.68112(13) 0.29209(13) 0.0104(8) Uani 1 1 d . .
C13 C 0.2961(3) 0.53776(13) 0.16639(12) 0.0106(8) Uani 1 1 d . .
C10 C 0.4968(3) 0.51657(13) 0.22460(13) 0.0110(8) Uani 1 1 d . .
C4 C 0.4658(2) 0.56288(13) 0.31856(12) 0.0087(8) Uani 1 1 d . .
C2 C 0.4949(3) 0.63970(13) 0.31647(13) 0.0106(8) Uani 1 1 d . .
C14 C 0.5902(3) 0.50941(13) 0.23508(13) 0.0109(8) Uani 1 1 d . .
C12 C 0.3719(3) 0.52774(13) 0.19320(13) 0.0122(8) Uani 1 1 d . .
C5 C 0.4784(3) 0.56372(14) 0.36165(13) 0.0112(8) Uani 1 1 d . .
H5 H 0.4734 0.5382 0.3768 0.013 Uiso 1 1 calc R U
C6 C 0.4985(3) 0.60224(13) 0.38230(13) 0.0111(8) Uani 1 1 d . .
C11 C 0.4595(3) 0.52029(14) 0.18588(13) 0.0131(9) Uani 1 1 d . .
H11 H 0.4872 0.5182 0.1602 0.016 Uiso 1 1 calc R U
C8 C 0.5079(3) 0.60267(14) 0.42906(13) 0.0136(9) Uani 1 1 d . .
C3 C 0.4747(3) 0.60122(14) 0.29623(13) 0.0104(8) Uani 1 1 d . .
H3 H 0.4670 0.6011 0.2675 0.013 Uiso 1 1 calc R U
C7 C 0.5068(3) 0.64056(13) 0.35950(13) 0.0114(8) Uani 1 1 d . .
H7 H 0.5201 0.6665 0.3729 0.014 Uiso 1 1 calc R U
C9 C 0.4393(3) 0.52046(13) 0.29941(12) 0.0090(8) Uani 1 1 d . U
H9C H 0.4818 0.4986 0.3071 0.011 Uiso 1 1 d R U
H9D H 0.3837 0.5118 0.3111 0.011 Uiso 1 1 d R U

loop_
_atom_site_aniso_label
_atom_site_aniso_U_11
_atom_site_aniso_U_22
_atom_site_aniso_U_33
_atom_site_aniso_U_23
_atom_site_aniso_U_13
_atom_site_aniso_U_12
Cu1 0.0058(2) 0.0081(3) 0.0063(3) 0.00173(18) 0.00019(17) 0.00032(18)
Cu2 0.0090(3) 0.0198(3) 0.0064(3) 0.0032(2) -0.00158(19) -0.0047(2)
O9 0.0096(14) 0.0127(15) 0.0125(14) 0.0021(12) 0.0013(11) -0.0004(12)
O5 0.0094(14) 0.0163(15) 0.0082(14) -0.0004(12) -0.0019(11) 0.0011(11)
O4 0.0156(15) 0.0150(15) 0.0066(14) 0.0038(11) -0.0038(11) -0.0058(12)
O6 0.0114(15) 0.0247(17) 0.0079(14) 0.0013(12) 0.0014(11) 0.0019(13)
O2 0.060(2) 0.0130(16) 0.0110(16) 0.0072(13) -0.0118(16) -0.0073(16)
O8 0.0066(15) 0.045(2) 0.0246(18) 0.0193(16) -0.0022(13) -0.0004(14)
N1 0.0049(16) 0.0083(16) 0.0070(16) -0.0003(13) -0.0023(12) -0.0008(13)
N2 0.0093(17) 0.0101(17) 0.0095(17) 0.0007(13) -0.0028(13) -0.0016(13)
O10 0.030(2) 0.042(2) 0.028(2) -0.0216(17) -0.0183(16) 0.0218(17)
O1 0.084(3) 0.0073(15) 0.0107(17) 0.0013(13) -0.0073(18) -0.0005(17)
O3 0.073(3) 0.0149(17) 0.0167(18) -0.0025(14) -0.0223(18) -0.0048(18)
O7 0.0065(16) 0.069(3) 0.028(2) 0.0317(19) 0.0021(14) 0.0013(17)
C1 0.0067(19) 0.012(2) 0.013(2) 0.0054(16) 0.0017(16) 0.0025(15)
C13 0.011(2) 0.013(2) 0.008(2) -0.0018(16) -0.0012(16) 0.0003(16)
C10 0.010(2) 0.011(2) 0.012(2) -0.0006(16) 0.0011(16) -0.0008(16)
C4 0.0040(18) 0.012(2) 0.0099(19) -0.0020(16) -0.0016(15) 0.0007(15)
C2 0.0063(19) 0.011(2) 0.015(2) -0.0004(16) -0.0009(16) -0.0029(15)
C14 0.011(2) 0.010(2) 0.012(2) -0.0022(16) -0.0003(16) -0.0020(16)
C12 0.014(2) 0.013(2) 0.009(2) -0.0015(16) 0.0003(16) -0.0012(17)
C5 0.010(2) 0.013(2) 0.011(2) 0.0042(16) -0.0011(15) -0.0001(16)
C6 0.011(2) 0.010(2) 0.012(2) 0.0027(16) -0.0037(16) -0.0019(16)
C11 0.009(2) 0.021(2) 0.009(2) -0.0002(17) 0.0028(16) 0.0031(17)
C8 0.015(2) 0.015(2) 0.011(2) 0.0033(17) -0.0051(16) 0.0005(17)
C3 0.0085(19) 0.016(2) 0.0069(19) 0.0002(16) 0.0014(15) 0.0007(16)
C7 0.010(2) 0.010(2) 0.014(2) 0.0010(16) -0.0039(16) -0.0034(16)
C9 0.0099(19) 0.014(2) 0.0032(18) 0.0019(15) -0.0027(14) -0.0015(15)

loop_
_atom_type_symbol
_atom_type_description
_atom_type_scat_dispersion_real
_atom_type_scat_dispersion_imag
_atom_type_scat_source
C C 0.0033 0.0016 'International Tables Vol C Tables 4.2.6.8 and 6.1.1.4'
H H 0.0000 0.0000 'International Tables Vol C Tables 4.2.6.8 and 6.1.1.4'
Cu Cu 0.3201 1.2651 'International Tables Vol C Tables 4.2.6.8 and 6.1.1.4'
N N 0.0061 0.0033 'International Tables Vol C Tables 4.2.6.8 and 6.1.1.4'
O O 0.0106 0.0060 'International Tables Vol C Tables 4.2.6.8 and 6.1.1.4'

loop_
_geom_angle_atom_site_label_1
_geom_angle_atom_site_label_2
_geom_angle_atom_site_label_3
_geom_angle
_geom_angle_site_symmetry_1
_geom_angle_site_symmetry_3
O2 Cu1 O1 167.56(14) 21_665 .
O2 Cu1 O7 89.38(18) 21_665 14
O1 Cu1 O7 89.39(19) . 14
O2 Cu1 O8 89.19(17) 21_665 26_565
O1 Cu1 O8 89.43(17) . 26_565
O7 Cu1 O8 167.93(13) 14 26_565
O2 Cu1 O10 99.78(15) 21_665 .
O1 Cu1 O10 92.65(15) . .
O7 Cu1 O10 98.36(14) 14 .
O8 Cu1 O10 93.70(14) 26_565 .
O2 Cu1 Cu1 84.97(10) 21_665 21_665
O1 Cu1 Cu1 82.59(10) . 21_665
O7 Cu1 Cu1 83.98(10) 14 21_665
O8 Cu1 Cu1 83.95(9) 26_565 21_665
O10 Cu1 Cu1 174.69(12) . 21_665
O4 Cu2 O5 176.29(13) . 3
O4 Cu2 O9 94.67(12) . .
O5 Cu2 O9 84.52(12) 3 .
O4 Cu2 N2 98.21(13) . 3
O5 Cu2 N2 81.90(13) 3 3
O9 Cu2 N2 162.86(13) . 3
Cu2 O9 H9A 107.0 . .
Cu2 O9 H9B 119.8 . .
H9A O9 H9B 107.3 . .
C13 O5 Cu2 115.0(2) . 3
C8 O4 Cu2 121.7(3) . .
C1 O2 Cu1 122.9(3) . 21_665
C14 O8 Cu1 123.0(3) . 22_655
N2 N1 C10 109.8(3) . .
N2 N1 C9 121.0(3) . .
C10 N1 C9 129.2(3) . .
N1 N2 C12 106.6(3) . .
N1 N2 Cu2 139.9(3) . 3
C12 N2 Cu2 109.2(3) . 3
Cu1 O10 H10A 110.3 . .
Cu1 O10 H10B 110.9 . .
H10A O10 H10B 110.3 . .
C1 O1 Cu1 124.9(3) . .
C14 O7 Cu1 122.8(3) . 14
O2 C1 O1 124.5(4) . .
O2 C1 C2 118.4(4) . .
O1 C1 C2 117.0(4) . .
O6 C13 O5 123.5(4) . .
O6 C13 C12 121.6(4) . .
O5 C13 C12 114.9(3) . .
N1 C10 C11 108.0(4) . .
N1 C10 C14 123.7(4) . .
C11 C10 C14 128.2(4) . .
C3 C4 C5 118.8(4) . .
C3 C4 C9 123.9(4) . .
C5 C4 C9 117.3(4) . .
C3 C2 C7 120.6(4) . .
C3 C2 C1 119.7(4) . .
C7 C2 C1 119.6(4) . .
O8 C14 O7 126.3(4) . .
O8 C14 C10 119.6(4) . .
O7 C14 C10 114.1(4) . .
N2 C12 C11 110.1(4) . .
N2 C12 C13 115.3(4) . .
C11 C12 C13 134.4(4) . .
C6 C5 C4 121.1(4) . .
C6 C5 H5 119.4 . .
C4 C5 H5 119.4 . .
C5 C6 C7 119.5(4) . .
C5 C6 C8 120.1(4) . .
C7 C6 C8 120.3(4) . .
C10 C11 C12 105.4(4) . .
C10 C11 H11 127.3 . .
C12 C11 H11 127.3 . .
O3 C8 O4 125.7(4) . .
O3 C8 C6 120.0(4) . .
O4 C8 C6 114.3(4) . .
C2 C3 C4 120.6(4) . .
C2 C3 H3 119.7 . .
C4 C3 H3 119.7 . .
C2 C7 C6 119.4(4) . .
C2 C7 H7 120.3 . .
C6 C7 H7 120.3 . .
N1 C9 C4 114.0(3) . .
N1 C9 H9C 108.4 . .
C4 C9 H9C 108.6 . .
N1 C9 H9D 109.5 . .
C4 C9 H9D 108.6 . .
H9C C9 H9D 107.5 . .

loop_
_geom_bond_atom_site_label_1
_geom_bond_atom_site_label_2
_geom_bond_distance
_geom_bond_site_symmetry_2
Cu1 O2 1.942(3) 21_665
Cu1 O1 1.955(3) .
Cu1 O7 1.962(3) 14
Cu1 O8 1.965(3) 26_565
Cu1 O10 2.110(3) .
Cu1 Cu1 2.6305(10) 21_665
Cu2 O4 1.897(3) .
Cu2 O5 1.938(3) 3
Cu2 O9 1.944(3) .
Cu2 N2 2.028(3) 3
O9 H9A 0.8500 .
O9 H9B 0.8499 .
O5 C13 1.288(5) .
O5 Cu2 1.938(3) 3
O4 C8 1.281(5) .
O6 C13 1.237(5) .
O2 C1 1.243(5) .
O2 Cu1 1.942(3) 21_665
O8 C14 1.237(5) .
O8 Cu1 1.965(3) 22_655
N1 N2 1.343(5) .
N1 C10 1.361(5) .
N1 C9 1.471(5) .
N2 C12 1.352(5) .
N2 Cu2 2.028(3) 3
O10 H10A 0.8501 .
O10 H10B 0.8501 .
O1 C1 1.252(5) .
O3 C8 1.224(5) .
O7 C14 1.249(5) .
O7 Cu1 1.962(3) 14
C1 C2 1.499(6) .
C13 C12 1.479(6) .
C10 C11 1.372(6) .
C10 C14 1.488(6) .
C4 C3 1.389(6) .
C4 C5 1.395(6) .
C4 C9 1.501(5) .
C2 C3 1.388(6) .
C2 C7 1.392(6) .
C12 C11 1.382(6) .
C5 C6 1.394(6) .
C5 H5 0.9300 .
C6 C7 1.395(6) .
C6 C8 1.507(6) .
C11 H11 0.9300 .
C3 H3 0.9300 .
C7 H7 0.9300 .
C9 H9C 0.9699 .
C9 H9D 0.9698 .
